data_4134313
loop_
_publ_author_name
'Mayer, Robert J.'
'Ofial, Armin R.'
'Mayr, Herbert'
'Legault, Claude Y.'

_publ_section_title
;
 Lewis Acidity Scale of Diaryliodonium Ions toward Oxygen, Nitrogen, and
 Halogen Lewis Bases.
;
_journal_issue 11
_journal_name_full 'Journal of the American Chemical Society'
_journal_page_first 5221
_journal_page_last 5233
_journal_paper_doi 10.1021/jacs.9b12998
_journal_volume 142
_journal_year 2020
_chemical_absolute_configuration ad
_chemical_formula_moiety 'C12 H10 I, C6 H4 N O3'
_chemical_formula_sum 'C18 H14 I N O3'
_chemical_formula_weight 419.20
_chemical_name_common RM681
_space_group_crystal_system monoclinic
_space_group_IT_number 9
_space_group_name_Hall 'C -2yc'
_space_group_name_H-M_alt 'C 1 c 1'
_atom_sites_solution_hydrogens geom
_audit_block_code C12H10I_C6H4NO3_wo030_mayr
_audit_creation_date 2018-06-07
_audit_creation_method SHELXL-2014
_audit_update_record 08-Jun-18
_cell_angle_alpha 90
_cell_angle_beta 102.753(8)
_cell_angle_gamma 90
_cell_formula_units_Z 4
_cell_length_a 12.5544(10)
_cell_length_b 15.5553(11)
_cell_length_c 8.5423(6)
_cell_measurement_reflns_used 1627
_cell_measurement_temperature 143(2)
_cell_measurement_theta_max 27.5020
_cell_measurement_theta_min 4.5290
_cell_volume 1627.1(2)
_computing_cell_refinement 'CrysAlisPro 1.171.38.46 (Rigaku OD, 2015)'
_computing_data_collection 'CrysAlisPro 1.171.38.46 (Rigaku OD, 2015)'
_computing_data_reduction 'CrysAlisPro 1.171.38.46 (Rigaku OD, 2015)'
_computing_structure_refinement
;
Sheldrick, G. M. (2008).
<i>Acta Cryst.</i> A<b>64</b>, 112--122.
;
_computing_structure_solution
;
A. Altomare, M. C. Burla, M. Camalli, G. L. Cascarano, C. Giacovazzo, A.
Guagliardi, A. G. G. Moliterni, G. Polidori, R. Spagna: SIR97: a new tool for
crystal structure determination and refinement; J. Appl. Crystallogr. 1999,
32, 115-119.
;
_diffrn_ambient_temperature 143(2)
_diffrn_detector_area_resol_mean 15.9809
_diffrn_measured_fraction_theta_full 0.996
_diffrn_measured_fraction_theta_max 0.995
_diffrn_measurement_details
;
List of Runs (angles in degrees, time in seconds):

  # Type    Start    End  Width  t~exp~   \w     \q     \k     \f   Frames
--------------------------------------------------------------------------
  1  \w    -91.00   2.00   1.00   15.00    --  -20.29 -57.00-180.00   93
  2  \w    -16.00  25.00   1.00   15.00    --  -20.29 -99.00  90.00   41
  3  \w    -44.00  48.00   1.00   15.00    --  -20.29  57.00 -30.00   92
  4  \w     -8.00  93.00   1.00   15.00    --   21.54  38.00 120.00  101
;
_diffrn_measurement_device 'CCD camera on \k-goniostat'
_diffrn_measurement_device_type 'Oxford XCalibur'
_diffrn_measurement_method '\w scans'
_diffrn_orient_matrix_UB_11 0.0573465000
_diffrn_orient_matrix_UB_12 -0.0064757000
_diffrn_orient_matrix_UB_13 0.0184716000
_diffrn_orient_matrix_UB_21 0.0081442000
_diffrn_orient_matrix_UB_22 0.0451466000
_diffrn_orient_matrix_UB_23 0.0019712000
_diffrn_orient_matrix_UB_31 0.0001048000
_diffrn_orient_matrix_UB_32 0.0004585000
_diffrn_orient_matrix_UB_33 0.0830497000
_diffrn_radiation_collimation '0.5 mm collimator'
_diffrn_radiation_monochromator graphite
_diffrn_radiation_type MoK\a
_diffrn_radiation_wavelength 0.71073
_diffrn_reflns_av_R_equivalents 0.0291
_diffrn_reflns_av_unetI/netI 0.0523
_diffrn_reflns_Laue_measured_fraction_full 0.996
_diffrn_reflns_Laue_measured_fraction_max 0.995
_diffrn_reflns_limit_h_max 15
_diffrn_reflns_limit_h_min -15
_diffrn_reflns_limit_k_max 17
_diffrn_reflns_limit_k_min -19
_diffrn_reflns_limit_l_max 10
_diffrn_reflns_limit_l_min -10
_diffrn_reflns_number 4643
_diffrn_reflns_point_group_measured_fraction_full 0.835
_diffrn_reflns_point_group_measured_fraction_max 0.826
_diffrn_reflns_theta_full 25.240
_diffrn_reflns_theta_max 26.363
_diffrn_reflns_theta_min 4.236
_diffrn_source 'fine-focus sealed tube'
_diffrn_source_current 40
_diffrn_source_power 2.00
_diffrn_source_type 'Spellman generator'
_diffrn_source_voltage 50
_exptl_absorpt_coefficient_mu 1.982
_exptl_absorpt_correction_T_max 1.00000
_exptl_absorpt_correction_T_min 0.93988
_exptl_absorpt_correction_type multi-scan
_exptl_absorpt_process_details
;
CrysAlisPro 1.171.38.46 (Rigaku Oxford Diffraction, 2015)
Empirical absorption correction using spherical harmonics,
 implemented in SCALE3 ABSPACK scaling algorithm.
;
_exptl_crystal_colour yellow
_exptl_crystal_density_diffrn 1.711
_exptl_crystal_description rod
_exptl_crystal_F_000 824
_exptl_crystal_size_max 0.503
_exptl_crystal_size_mid 0.070
_exptl_crystal_size_min 0.028
_refine_diff_density_max 1.161
_refine_diff_density_min -0.580
_refine_diff_density_rms 0.082
_refine_ls_abs_structure_details
;
 Flack x determined using 937 quotients [(I+)-(I-)]/[(I+)+(I-)]
 (Parsons, Flack and Wagner, Acta Cryst. B69 (2013) 249-259).
;
_refine_ls_abs_structure_Flack 0.001(15)
_refine_ls_extinction_method none
_refine_ls_goodness_of_fit_ref 1.004
_refine_ls_hydrogen_treatment constr
_refine_ls_matrix_type full
_refine_ls_number_parameters 208
_refine_ls_number_reflns 2760
_refine_ls_number_restraints 2
_refine_ls_restrained_S_all 1.003
_refine_ls_R_factor_all 0.0328
_refine_ls_R_factor_gt 0.0272
_refine_ls_shift/su_max 0.000
_refine_ls_shift/su_mean 0.000
_refine_ls_structure_factor_coef Fsqd
_refine_ls_weighting_details 'w=1/[\s^2^(Fo^2^)+(0.0060P)^2^] where P=(Fo^2^+2Fc^2^)/3'
_refine_ls_weighting_scheme calc
_refine_ls_wR_factor_gt 0.0395
_refine_ls_wR_factor_ref 0.0421
_reflns_Friedel_coverage 0.655
_reflns_Friedel_fraction_full 0.674
_reflns_Friedel_fraction_max 0.655
_reflns_number_gt 2534
_reflns_number_total 2760
_reflns_threshold_expression 'I > 2\s(I)'
_cod_data_source_file ja9b12998_si_002.cif
_cod_data_source_block wo030
_cod_depositor_comments 'Adding full bibliography for 4134313--4134314.cif.'
_cod_original_sg_symbol_H-M 'C c'
_cod_database_code 4134313
_shelx_estimated_absorpt_t_min 0.435
_shelx_estimated_absorpt_t_max 0.947
_shelx_space_group_comment
;
The symmetry employed for this shelxl refinement is uniquely defined
by the following loop, which should always be used as a source of
symmetry information in preference to the above space-group names.
They are only intended as comments.
;
_shelxl_version_number 2014-3

loop_
_space_group_symop_operation_xyz
'x, y, z'
'x, -y, z+1/2'
'x+1/2, y+1/2, z'
'x+1/2, -y+1/2, z+1/2'

loop_
_atom_site_label
_atom_site_type_symbol
_atom_site_fract_x
_atom_site_fract_y
_atom_site_fract_z
_atom_site_U_iso_or_equiv
_atom_site_adp_type
_atom_site_occupancy
_atom_site_site_symmetry_order
_atom_site_calc_flag
_atom_site_refinement_flags_posn
_atom_site_refinement_flags_adp
_atom_site_refinement_flags_occupancy
_atom_site_disorder_assembly
_atom_site_disorder_group
C1 C 0.2117(5) 0.4066(4) 0.5111(7) 0.0257(15) Uani 1 1 d . . . . .
C2 C 0.1083(6) 0.4408(4) 0.4908(9) 0.0278(17) Uani 1 1 d . . . . .
H2 H 0.0795 0.4764 0.4011 0.033 Uiso 1 1 calc R U . . .
C3 C 0.0473(6) 0.4223(5) 0.6028(8) 0.0364(18) Uani 1 1 d . . . . .
H3 H -0.0240 0.4456 0.5905 0.044 Uiso 1 1 calc R U . . .
C4 C 0.0892(8) 0.3704(6) 0.7322(9) 0.039(2) Uani 1 1 d . . . . .
H4 H 0.0463 0.3567 0.8075 0.047 Uiso 1 1 calc R U . . .
C5 C 0.1935(6) 0.3384(4) 0.7519(7) 0.0380(18) Uani 1 1 d . . . . .
H5 H 0.2224 0.3036 0.8426 0.046 Uiso 1 1 calc R U . . .
C6 C 0.2574(5) 0.3559(4) 0.6426(7) 0.0291(15) Uani 1 1 d . . . . .
H6 H 0.3295 0.3340 0.6570 0.035 Uiso 1 1 calc R U . . .
C7 C 0.2345(5) 0.3201(3) 0.2053(6) 0.0232(14) Uani 1 1 d . . . . .
C8 C 0.1231(5) 0.3121(4) 0.1555(6) 0.0270(15) Uani 1 1 d . . . . .
H8 H 0.0757 0.3564 0.1754 0.032 Uiso 1 1 calc R U . . .
C9 C 0.0816(6) 0.2375(4) 0.0753(9) 0.0316(17) Uani 1 1 d . . . . .
H9 H 0.0049 0.2302 0.0407 0.038 Uiso 1 1 calc R U . . .
C10 C 0.1512(6) 0.1739(4) 0.0457(7) 0.0325(16) Uani 1 1 d . . . . .
H10 H 0.1225 0.1232 -0.0101 0.039 Uiso 1 1 calc R U . . .
C11 C 0.2628(9) 0.1841(6) 0.0975(12) 0.041(3) Uani 1 1 d . . . . .
H11 H 0.3104 0.1401 0.0772 0.049 Uiso 1 1 calc R U . . .
C12 C 0.3061(5) 0.2572(4) 0.1782(7) 0.0309(16) Uani 1 1 d . . . . .
H12 H 0.3828 0.2642 0.2141 0.037 Uiso 1 1 calc R U . . .
C13 C 0.4799(7) 0.5697(4) 0.5850(9) 0.0229(16) Uani 1 1 d . . . . .
C14 C 0.5578(6) 0.5201(4) 0.6870(7) 0.0326(16) Uani 1 1 d . . . . .
H14 H 0.5342 0.4757 0.7478 0.039 Uiso 1 1 calc R U . . .
C15 C 0.6679(6) 0.5334(4) 0.7024(7) 0.0343(16) Uani 1 1 d . . . . .
H15 H 0.7192 0.4981 0.7722 0.041 Uiso 1 1 calc R U . . .
C16 C 0.7037(5) 0.5984(4) 0.6160(7) 0.0296(15) Uani 1 1 d . . . . .
C17 C 0.6284(6) 0.6500(4) 0.5148(7) 0.0329(16) Uani 1 1 d . . . . .
H17 H 0.6530 0.6946 0.4555 0.039 Uiso 1 1 calc R U . . .
C18 C 0.5185(7) 0.6369(5) 0.4998(9) 0.0282(19) Uani 1 1 d . . . . .
H18 H 0.4677 0.6732 0.4315 0.034 Uiso 1 1 calc R U . . .
N1 N 0.8180(5) 0.6115(4) 0.6286(8) 0.0446(15) Uani 1 1 d . . . . .
O1 O 0.3759(4) 0.5561(3) 0.5670(5) 0.0284(10) Uani 1 1 d . . . . .
O2 O 0.8829(5) 0.5663(4) 0.7237(7) 0.0677(17) Uani 1 1 d . . . . .
O3 O 0.8478(7) 0.6666(5) 0.5440(9) 0.068(2) Uani 1 1 d . . . . .
I1 I 0.29938(5) 0.43235(2) 0.33252(5) 0.02240(9) Uani 1 1 d . . . . .

loop_
_atom_site_aniso_label
_atom_site_aniso_U_11
_atom_site_aniso_U_22
_atom_site_aniso_U_33
_atom_site_aniso_U_23
_atom_site_aniso_U_13
_atom_site_aniso_U_12
C1 0.033(4) 0.023(3) 0.022(3) -0.005(3) 0.009(3) -0.009(3)
C2 0.022(4) 0.034(4) 0.026(4) -0.004(4) 0.002(4) -0.003(3)
C3 0.027(4) 0.053(5) 0.033(4) -0.013(4) 0.016(4) -0.015(4)
C4 0.047(6) 0.042(5) 0.032(5) -0.006(4) 0.018(5) -0.020(4)
C5 0.056(5) 0.032(4) 0.025(3) 0.007(3) 0.006(4) -0.012(4)
C6 0.029(4) 0.033(4) 0.024(3) 0.004(3) 0.005(3) 0.000(3)
C7 0.030(4) 0.024(3) 0.015(3) -0.001(3) 0.005(3) 0.002(3)
C8 0.025(4) 0.037(4) 0.021(3) 0.000(3) 0.007(3) 0.002(3)
C9 0.031(5) 0.037(4) 0.027(3) -0.001(3) 0.005(4) -0.011(4)
C10 0.049(5) 0.022(3) 0.028(4) 0.002(3) 0.013(4) -0.003(3)
C11 0.044(7) 0.024(4) 0.054(6) 0.001(4) 0.011(5) 0.010(4)
C12 0.027(4) 0.030(4) 0.036(4) 0.003(3) 0.008(3) 0.009(3)
C13 0.029(5) 0.021(3) 0.017(4) -0.007(3) 0.001(4) -0.001(3)
C14 0.048(5) 0.026(4) 0.027(4) 0.001(3) 0.016(4) -0.002(3)
C15 0.036(4) 0.032(4) 0.035(4) -0.003(3) 0.005(3) 0.013(3)
C16 0.022(4) 0.034(4) 0.033(4) -0.008(3) 0.006(3) -0.002(3)
C17 0.032(4) 0.032(4) 0.034(4) 0.001(3) 0.008(3) -0.009(3)
C18 0.021(4) 0.030(4) 0.031(5) 0.005(4) 0.002(4) -0.003(3)
N1 0.024(4) 0.048(4) 0.058(4) -0.014(3) 0.002(3) -0.002(3)
O1 0.024(3) 0.038(3) 0.027(2) -0.007(2) 0.013(2) -0.007(2)
O2 0.029(3) 0.082(4) 0.083(4) -0.006(3) -0.006(3) 0.011(3)
O3 0.033(5) 0.077(5) 0.098(6) 0.019(5) 0.024(4) -0.012(4)
I1 0.02045(17) 0.02537(16) 0.02153(16) 0.0004(4) 0.00499(13) -0.0005(3)

loop_
_atom_type_symbol
_atom_type_description
_atom_type_scat_dispersion_real
_atom_type_scat_dispersion_imag
_atom_type_scat_source
C C 0.0033 0.0016 'International Tables Vol C Tables 4.2.6.8 and 6.1.1.4'
H H 0.0000 0.0000 'International Tables Vol C Tables 4.2.6.8 and 6.1.1.4'
N N 0.0061 0.0033 'International Tables Vol C Tables 4.2.6.8 and 6.1.1.4'
O O 0.0106 0.0060 'International Tables Vol C Tables 4.2.6.8 and 6.1.1.4'
I I -0.4742 1.8119 'International Tables Vol C Tables 4.2.6.8 and 6.1.1.4'

loop_
_geom_angle_atom_site_label_1
_geom_angle_atom_site_label_2
_geom_angle_atom_site_label_3
_geom_angle
_geom_angle_site_symmetry_1
_geom_angle_site_symmetry_3
_geom_angle_publ_flag
C2 C1 C6 122.1(6) . . ?
C2 C1 I1 117.6(5) . . ?
C6 C1 I1 120.3(5) . . ?
C1 C2 C3 118.9(8) . . ?
C4 C3 C2 120.4(8) . . ?
C5 C4 C3 119.7(8) . . ?
C4 C5 C6 121.6(7) . . ?
C5 C6 C1 117.3(6) . . ?
C8 C7 C12 122.6(6) . . ?
C8 C7 I1 118.8(4) . . ?
C12 C7 I1 118.6(5) . . ?
C7 C8 C9 118.2(5) . . ?
C10 C9 C8 120.5(7) . . ?
C9 C10 C11 119.7(7) . . ?
C12 C11 C10 121.1(9) . . ?
C11 C12 C7 117.9(7) . . ?
O1 C13 C14 122.2(7) . . ?
O1 C13 C18 120.5(6) . . ?
C14 C13 C18 117.2(8) . . ?
C15 C14 C13 122.0(6) . . ?
C14 C15 C16 119.8(6) . . ?
C15 C16 C17 119.9(6) . . ?
C15 C16 N1 120.2(6) . . ?
C17 C16 N1 119.9(6) . . ?
C18 C17 C16 120.3(6) . . ?
C17 C18 C13 120.8(7) . . ?
O3 N1 O2 122.7(7) . . ?
O3 N1 C16 119.0(7) . . ?
O2 N1 C16 118.3(6) . . ?
C1 I1 C7 90.7(2) . . ?

loop_
_geom_bond_atom_site_label_1
_geom_bond_atom_site_label_2
_geom_bond_distance
_geom_bond_site_symmetry_2
_geom_bond_publ_flag
C1 C2 1.377(10) . ?
C1 C6 1.389(8) . ?
C1 I1 2.107(6) . ?
C2 C3 1.382(9) . ?
C3 C4 1.376(10) . ?
C4 C5 1.376(11) . ?
C5 C6 1.386(8) . ?
C7 C8 1.375(8) . ?
C7 C12 1.383(8) . ?
C7 I1 2.121(5) . ?
C8 C9 1.390(9) . ?
C9 C10 1.379(8) . ?
C10 C11 1.383(12) . ?
C11 C12 1.378(10) . ?
C13 O1 1.299(9) . ?
C13 C14 1.391(9) . ?
C13 C18 1.418(10) . ?
C14 C15 1.375(9) . ?
C15 C16 1.383(8) . ?
C16 C17 1.388(8) . ?
C16 N1 1.430(8) . ?
C17 C18 1.372(10) . ?
N1 O3 1.231(9) . ?
N1 O2 1.235(7) . ?

loop_
_geom_torsion_atom_site_label_1
_geom_torsion_atom_site_label_2
_geom_torsion_atom_site_label_3
_geom_torsion_atom_site_label_4
_geom_torsion
_geom_torsion_site_symmetry_1
_geom_torsion_site_symmetry_2
_geom_torsion_site_symmetry_3
_geom_torsion_site_symmetry_4
_geom_torsion_publ_flag
C6 C1 C2 C3 -1.5(10) . . . . ?
I1 C1 C2 C3 177.6(5) . . . . ?
C1 C2 C3 C4 -0.3(10) . . . . ?
C2 C3 C4 C5 1.6(11) . . . . ?
C3 C4 C5 C6 -1.2(11) . . . . ?
C4 C5 C6 C1 -0.4(10) . . . . ?
C2 C1 C6 C5 1.8(9) . . . . ?
I1 C1 C6 C5 -177.3(4) . . . . ?
C12 C7 C8 C9 0.2(9) . . . . ?
I1 C7 C8 C9 -178.6(4) . . . . ?
C7 C8 C9 C10 -0.6(9) . . . . ?
C8 C9 C10 C11 0.6(10) . . . . ?
C9 C10 C11 C12 -0.2(12) . . . . ?
C10 C11 C12 C7 -0.2(11) . . . . ?
C8 C7 C12 C11 0.2(9) . . . . ?
I1 C7 C12 C11 179.0(5) . . . . ?
O1 C13 C14 C15 178.3(6) . . . . ?
C18 C13 C14 C15 -1.7(10) . . . . ?
C13 C14 C15 C16 0.7(9) . . . . ?
C14 C15 C16 C17 0.3(9) . . . . ?
C14 C15 C16 N1 -178.6(5) . . . . ?
C15 C16 C17 C18 -0.1(9) . . . . ?
N1 C16 C17 C18 178.8(6) . . . . ?
C16 C17 C18 C13 -1.0(10) . . . . ?
O1 C13 C18 C17 -178.1(6) . . . . ?
C14 C13 C18 C17 1.9(10) . . . . ?
C15 C16 N1 O3 176.1(7) . . . . ?
C17 C16 N1 O3 -2.8(9) . . . . ?
C15 C16 N1 O2 -3.4(9) . . . . ?
C17 C16 N1 O2 177.7(6) . . . . ?
